data_2014126
loop_
_publ_author_name
'Kou-Lin Zhang'
'Jian-Guo Lin'
'Ya-Qiong Wang'
'Wen-Lin Xu'
'Jiu-Tong Chen'

_publ_section_title Aquabis(2-nitrobenzoato-\k<i>O</i>)(1,10-phenanthroline-\k^2^<i>N</i>,<i>N</i>')zinc(II)
_journal_issue 9
_journal_name_full 'Acta Crystallographica Section C'
_journal_page_first m454
_journal_page_last m456
_journal_paper_doi 10.1107/S0108270104018165
_journal_volume 60
_journal_year 2004
_chemical_formula_iupac '[Zn (C7 H4 N O4)2 (C12 H8 N2) (H2 O)]'
_chemical_formula_moiety 'C26 H18 N4 O9 Zn'
_chemical_formula_sum 'C26 H18 N4 O9 Zn'
_chemical_formula_weight 595.81
_chemical_name_systematic
;
Aquabis(2-nitrobenzoato-kO)(1,10-phenanthroline-k^2^N,N')zinc(II)
;
_space_group_IT_number 2
_symmetry_cell_setting triclinic
_symmetry_space_group_name_Hall '-P 1'
_symmetry_space_group_name_H-M 'P -1'
_atom_sites_solution_hydrogens geom
_atom_sites_solution_primary direct
_atom_sites_solution_secondary difmap
_cell_angle_alpha 97.4220(10)
_cell_angle_beta 104.1390(10)
_cell_angle_gamma 108.6440(10)
_cell_formula_units_Z 2
_cell_length_a 10.1418(5)
_cell_length_b 11.3396(6)
_cell_length_c 11.9874(6)
_cell_measurement_reflns_used 4336
_cell_measurement_temperature 293(2)
_cell_measurement_theta_max 25.05
_cell_measurement_theta_min 1.80
_cell_volume 1234.03(11)
_computing_cell_refinement 'SMART and SAINT (Siemens, 1994)'
_computing_data_collection 'SMART (Siemens, 1996)'
_computing_data_reduction 'XPREP in SHELXTL (Siemens, 1994)'
_computing_molecular_graphics 'ORTEPIII (Burnett & Johnson, 1996) and  ORTEP-3 for Windows (Farrugia, 1997)'
_computing_publication_material SHELXTL
_computing_structure_refinement SHELXTL
_computing_structure_solution SHELXTL
_diffrn_ambient_temperature 293(2)
_diffrn_measured_fraction_theta_full 0.975
_diffrn_measured_fraction_theta_max 0.975
_diffrn_measurement_device_type 'Siemens SMART CCD'
_diffrn_measurement_method '\f and \w scans'
_diffrn_radiation_monochromator graphite
_diffrn_radiation_source 'fine-focus sealed tube'
_diffrn_radiation_type MoK\a
_diffrn_radiation_wavelength 0.71073
_diffrn_reflns_av_R_equivalents 0.0218
_diffrn_reflns_av_sigmaI/netI 0.0337
_diffrn_reflns_limit_h_max 11
_diffrn_reflns_limit_h_min -11
_diffrn_reflns_limit_k_max 11
_diffrn_reflns_limit_k_min -13
_diffrn_reflns_limit_l_max 14
_diffrn_reflns_limit_l_min -12
_diffrn_reflns_number 6301
_diffrn_reflns_theta_full 25.05
_diffrn_reflns_theta_max 25.05
_diffrn_reflns_theta_min 1.80
_diffrn_standards_decay_% 0
_diffrn_standards_interval_count 0
_diffrn_standards_interval_time 0
_diffrn_standards_number 0
_exptl_absorpt_coefficient_mu 1.060
_exptl_absorpt_correction_T_max 0.891
_exptl_absorpt_correction_T_min .669
_exptl_absorpt_correction_type empirical
_exptl_absorpt_process_details '(SADABS; Sheldrick, 1996)'
_exptl_crystal_colour white
_exptl_crystal_density_diffrn 1.603
_exptl_crystal_density_method 'not measured'
_exptl_crystal_description block
_exptl_crystal_F_000 608
_exptl_crystal_size_max .76
_exptl_crystal_size_mid .32
_exptl_crystal_size_min .12
_refine_diff_density_max 0.314
_refine_diff_density_min -0.494
_refine_ls_extinction_method none
_refine_ls_goodness_of_fit_ref 1.126
_refine_ls_hydrogen_treatment mixed
_refine_ls_matrix_type full
_refine_ls_number_parameters 367
_refine_ls_number_reflns 4261
_refine_ls_number_restraints 3
_refine_ls_restrained_S_all 1.126
_refine_ls_R_factor_all 0.0529
_refine_ls_R_factor_gt 0.0440
_refine_ls_shift/su_max 0.000
_refine_ls_shift/su_mean 0.000
_refine_ls_structure_factor_coef Fsqd
_refine_ls_weighting_details 'calc w=1/[\s^2^(Fo^2^)+(0.0341P)^2^+1.5531P] where P=(Fo^2^+2Fc^2^)/3'
_refine_ls_weighting_scheme calc
_refine_ls_wR_factor_gt 0.0981
_refine_ls_wR_factor_ref 0.1049
_reflns_number_gt 3775
_reflns_number_total 4261
_reflns_threshold_expression I>2\s(I)
_cod_data_source_file dn1058.cif
_cod_data_source_block I
_cod_depositor_comments
;
The following automatic conversions were performed:
'_symmetry_cell_setting' value 'Triclinic' changed to 'triclinic'
according to '/home/saulius/struct/CIF-dictionaries/cif_core.dic'
dictionary named 'cif_core.dic' version 2.4.1 from 2010-06-29.

Automatic conversion script
Id: cif_fix_enum 1527 2010-12-29 10:47:43Z saulius 

The following automatic conversions were performed:

'_symmetry_cell_setting' value 'Triclinic' changed to 'triclinic'
according to /home/saulius/struct/CIF-dictionaries/cif_core.dic
dictionary named 'cif_core.dic' version 2.4.1 from 2010-06-29.

Automatic conversion script
Id: cif_fix_values 1715 2011-07-08 13:25:40Z adriana 
;
_cod_original_sg_symbol_H-M P-1
_cod_database_code 2014126
_cod_database_fobs_code 2014126

loop_
_symmetry_equiv_pos_as_xyz
'x, y, z'
'-x, -y, -z'

loop_
_atom_site_label
_atom_site_fract_x
_atom_site_fract_y
_atom_site_fract_z
_atom_site_U_iso_or_equiv
_atom_site_adp_type
_atom_site_calc_flag
_atom_site_refinement_flags
_atom_site_occupancy
_atom_site_disorder_assembly
_atom_site_disorder_group
_atom_site_type_symbol
Zn 0.20199(4) 0.38251(3) 0.55805(3) 0.03530(13) Uani d . 1 . . Zn
O1 0.1362(2) 0.5036(2) 0.6585(2) 0.0437(6) Uani d . 1 . . O
O2 0.3284(3) 0.6798(2) 0.6788(2) 0.0555(7) Uani d . 1 . . O
O3 0.4828(3) 0.8104(3) 0.9296(3) 0.0756(10) Uani d . 1 . . O
O4 0.4558(3) 0.9628(3) 0.8476(3) 0.0723(9) Uani d . 1 . . O
O5 0.3456(2) 0.3791(2) 0.70372(19) 0.0386(5) Uani d . 1 . . O
O6 0.5209(3) 0.4613(3) 0.6246(2) 0.0527(7) Uani d . 1 . . O
O7 0.5773(4) 0.2379(3) 0.7085(3) 0.0806(10) Uani d . 1 . . O
O8 0.8016(4) 0.2793(4) 0.8046(4) 0.1019(13) Uani d . 1 . . O
O9 0.2626(2) 0.5230(2) 0.4695(2) 0.0399(5) Uani d D 1 . . O
H91 0.297(4) 0.582(3) 0.532(2) 0.060 Uiso d D 1 . . H
H92 0.330(3) 0.522(4) 0.440(3) 0.060 Uiso d D 1 . . H
N1 0.2213(3) 0.2388(2) 0.4309(2) 0.0379(6) Uani d . 1 . . N
N2 -0.0070(3) 0.2417(2) 0.5053(2) 0.0360(6) Uani d . 1 . . N
N3 0.4080(3) 0.8640(3) 0.8797(3) 0.0511(8) Uani d . 1 . . N
N4 0.6889(4) 0.3014(3) 0.7878(3) 0.0579(9) Uani d . 1 . . N
C1 0.3340(4) 0.2390(4) 0.3936(3) 0.0491(9) Uani d . 1 . . C
H1 0.4198 0.3106 0.4229 0.059 Uiso calc R 1 . . H
C2 0.3305(5) 0.1368(4) 0.3124(4) 0.0576(10) Uani d . 1 . . C
H2 0.4117 0.1415 0.2876 0.069 Uiso calc R 1 . . H
C3 0.2068(5) 0.0304(4) 0.2704(3) 0.0554(10) Uani d . 1 . . C
H3 0.2038 -0.0393 0.2181 0.067 Uiso calc R 1 . . H
C4 0.0835(4) 0.0260(3) 0.3060(3) 0.0432(8) Uani d . 1 . . C
C5 -0.0519(5) -0.0802(3) 0.2650(3) 0.0553(10) Uani d . 1 . . C
H5 -0.0607 -0.1523 0.2125 0.066 Uiso calc R 1 . . H
C6 -0.1679(5) -0.0781(3) 0.3010(4) 0.0567(10) Uani d . 1 . . C
H6 -0.2553 -0.1482 0.2718 0.068 Uiso calc R 1 . . H
C7 -0.1584(4) 0.0303(3) 0.3834(3) 0.0430(8) Uani d . 1 . . C
C8 -0.2742(4) 0.0392(4) 0.4247(4) 0.0542(10) Uani d . 1 . . C
H8 -0.3644 -0.0276 0.3977 0.065 Uiso calc R 1 . . H
C9 -0.2543(4) 0.1456(4) 0.5043(4) 0.0546(10) Uani d . 1 . . C
H9 -0.3301 0.1517 0.5326 0.066 Uiso calc R 1 . . H
C10 -0.1185(4) 0.2453(3) 0.5425(3) 0.0468(8) Uani d . 1 . . C
H10 -0.1057 0.3177 0.5966 0.056 Uiso calc R 1 . . H
C11 -0.0255(3) 0.1363(3) 0.4268(3) 0.0347(7) Uani d . 1 . . C
C12 0.0963(4) 0.1330(3) 0.3869(3) 0.0372(7) Uani d . 1 . . C
C13 0.1610(3) 0.6933(3) 0.7830(3) 0.0337(7) Uani d . 1 . . C
C14 0.0144(4) 0.6491(3) 0.7767(3) 0.0388(7) Uani d . 1 . . C
H14 -0.0483 0.5719 0.7252 0.047 Uiso calc R 1 . . H
C15 -0.0411(4) 0.7169(3) 0.8452(3) 0.0452(8) Uani d . 1 . . C
H15 -0.1399 0.6851 0.8390 0.054 Uiso calc R 1 . . H
C16 0.0499(4) 0.8314(4) 0.9225(3) 0.0531(9) Uani d . 1 . . C
H16 0.0125 0.8763 0.9689 0.064 Uiso calc R 1 . . H
C17 0.1968(4) 0.8795(3) 0.9312(3) 0.0482(9) Uani d . 1 . . C
H17 0.2588 0.9572 0.9824 0.058 Uiso calc R 1 . . H
C18 0.2492(4) 0.8099(3) 0.8624(3) 0.0389(7) Uani d . 1 . . C
C19 0.2153(4) 0.6206(3) 0.7009(3) 0.0369(7) Uani d . 1 . . C
C20 0.5880(3) 0.4677(3) 0.8298(3) 0.0341(7) Uani d . 1 . . C
C21 0.6899(4) 0.4119(3) 0.8672(3) 0.0414(8) Uani d . 1 . . C
C22 0.7923(4) 0.4552(4) 0.9782(3) 0.0556(10) Uani d . 1 . . C
H22 0.8594 0.4161 1.0004 0.067 Uiso calc R 1 . . H
C23 0.7931(5) 0.5568(4) 1.0552(3) 0.0603(11) Uani d . 1 . . C
H23 0.8599 0.5860 1.1306 0.072 Uiso calc R 1 . . H
C24 0.6951(4) 0.6149(4) 1.0203(3) 0.0566(10) Uani d . 1 . . C
H24 0.6966 0.6841 1.0721 0.068 Uiso calc R 1 . . H
C25 0.5936(4) 0.5714(3) 0.9083(3) 0.0453(8) Uani d . 1 . . C
H25 0.5286 0.6125 0.8859 0.054 Uiso calc R 1 . . H
C26 0.4783(3) 0.4303(3) 0.7084(3) 0.0347(7) Uani d . 1 . . C

loop_
_atom_site_aniso_label
_atom_site_aniso_U_11
_atom_site_aniso_U_22
_atom_site_aniso_U_33
_atom_site_aniso_U_12
_atom_site_aniso_U_13
_atom_site_aniso_U_23
Zn 0.0316(2) 0.0302(2) 0.0334(2) 0.00560(15) 0.00385(15) -0.00240(15)
O1 0.0392(13) 0.0314(12) 0.0489(14) 0.0052(10) 0.0121(11) -0.0074(10)
O2 0.0486(15) 0.0417(14) 0.0601(16) -0.0024(12) 0.0261(13) -0.0122(12)
O3 0.0498(17) 0.0618(18) 0.097(2) 0.0261(15) -0.0040(16) -0.0091(17)
O4 0.0564(18) 0.0535(18) 0.087(2) -0.0029(14) 0.0247(16) 0.0015(16)
O5 0.0294(12) 0.0403(12) 0.0360(12) 0.0050(10) 0.0052(9) 0.0037(10)
O6 0.0443(14) 0.0705(17) 0.0359(13) 0.0093(13) 0.0144(11) 0.0125(12)
O7 0.065(2) 0.0515(17) 0.097(2) 0.0169(15) 0.0039(18) -0.0252(17)
O8 0.089(3) 0.101(3) 0.117(3) 0.069(2) 0.003(2) -0.005(2)
O9 0.0396(13) 0.0382(13) 0.0368(13) 0.0119(10) 0.0083(10) 0.0030(10)
N1 0.0385(15) 0.0334(14) 0.0334(14) 0.0079(12) 0.0075(12) -0.0008(11)
N2 0.0306(14) 0.0318(14) 0.0383(15) 0.0078(11) 0.0044(11) 0.0041(11)
N3 0.0435(17) 0.0423(18) 0.0515(19) 0.0091(15) 0.0090(15) -0.0160(15)
N4 0.061(2) 0.0448(18) 0.067(2) 0.0255(17) 0.0109(18) 0.0087(16)
C1 0.042(2) 0.046(2) 0.050(2) 0.0102(16) 0.0130(17) -0.0024(17)
C2 0.062(3) 0.056(2) 0.054(2) 0.020(2) 0.026(2) -0.0015(19)
C3 0.076(3) 0.043(2) 0.045(2) 0.023(2) 0.018(2) -0.0018(17)
C4 0.056(2) 0.0310(17) 0.0353(18) 0.0147(15) 0.0046(16) 0.0027(14)
C5 0.071(3) 0.0280(17) 0.045(2) 0.0058(17) 0.0022(19) -0.0040(15)
C6 0.058(2) 0.0291(18) 0.055(2) -0.0040(17) 0.0010(19) -0.0001(16)
C7 0.0415(19) 0.0310(17) 0.0404(18) 0.0017(14) -0.0016(15) 0.0105(14)
C8 0.0356(19) 0.047(2) 0.062(2) -0.0010(16) 0.0045(17) 0.0128(19)
C9 0.036(2) 0.052(2) 0.067(3) 0.0079(17) 0.0132(18) 0.012(2)
C10 0.0390(19) 0.0426(19) 0.053(2) 0.0133(16) 0.0100(16) 0.0044(16)
C11 0.0398(17) 0.0252(15) 0.0311(16) 0.0090(13) 0.0009(13) 0.0053(12)
C12 0.0444(19) 0.0291(16) 0.0285(16) 0.0096(14) 0.0010(14) 0.0036(13)
C13 0.0380(17) 0.0309(16) 0.0287(15) 0.0122(13) 0.0056(13) 0.0050(13)
C14 0.0385(18) 0.0350(17) 0.0380(18) 0.0106(14) 0.0068(14) 0.0085(14)
C15 0.0400(19) 0.051(2) 0.049(2) 0.0186(16) 0.0152(16) 0.0150(17)
C16 0.055(2) 0.058(2) 0.054(2) 0.0297(19) 0.0239(19) 0.0044(19)
C17 0.052(2) 0.0404(19) 0.045(2) 0.0160(17) 0.0119(17) -0.0067(16)
C18 0.0380(18) 0.0360(17) 0.0366(17) 0.0119(14) 0.0071(14) 0.0000(14)
C19 0.0386(18) 0.0354(17) 0.0293(16) 0.0123(15) 0.0035(13) -0.0021(13)
C20 0.0277(15) 0.0334(16) 0.0339(16) 0.0030(13) 0.0089(13) 0.0043(13)
C21 0.0399(18) 0.0375(18) 0.0429(19) 0.0089(15) 0.0111(15) 0.0126(15)
C22 0.045(2) 0.062(2) 0.049(2) 0.0121(18) 0.0021(17) 0.022(2)
C23 0.054(2) 0.067(3) 0.0324(19) -0.002(2) -0.0008(17) 0.0080(19)
C24 0.055(2) 0.056(2) 0.039(2) 0.0012(19) 0.0147(18) -0.0071(18)
C25 0.0381(18) 0.048(2) 0.0429(19) 0.0132(16) 0.0110(15) -0.0029(16)
C26 0.0358(17) 0.0296(16) 0.0327(17) 0.0084(13) 0.0076(14) 0.0014(13)

loop_
_atom_type_symbol
_atom_type_description
_atom_type_scat_dispersion_real
_atom_type_scat_dispersion_imag
_atom_type_scat_source
C C 0.0033 0.0016 'International Tables Vol C Tables 4.2.6.8 and 6.1.1.4'
H H 0.0000 0.0000 'International Tables Vol C Tables 4.2.6.8 and 6.1.1.4'
N N 0.0061 0.0033 'International Tables Vol C Tables 4.2.6.8 and 6.1.1.4'
O O 0.0106 0.0060 'International Tables Vol C Tables 4.2.6.8 and 6.1.1.4'
Zn Zn 0.2839 1.4301 'International Tables Vol C Tables 4.2.6.8 and 6.1.1.4'

loop_
_geom_angle_atom_site_label_1
_geom_angle_atom_site_label_2
_geom_angle_atom_site_label_3
_geom_angle
_geom_angle_publ_flag
O5 Zn O9 119.42(9) y
O5 Zn O1 90.25(9) y
O9 Zn O1 87.88(10) y
O5 Zn N2 117.54(10) y
O9 Zn N2 123.02(10) y
O1 Zn N2 90.91(10) y
O5 Zn N1 99.73(10) y
O9 Zn N1 93.45(10) y
O1 Zn N1 167.66(9) y
N2 Zn N1 78.07(10) y
C19 O1 Zn 121.5(2) ?
C26 O5 Zn 114.7(2) ?
Zn O9 H91 94(3) ?
Zn O9 H92 115(3) ?
H91 O9 H92 110(3) ?
C1 N1 C12 117.6(3) ?
C1 N1 Zn 130.0(2) ?
C12 N1 Zn 112.4(2) ?
C10 N2 C11 118.4(3) ?
C10 N2 Zn 126.7(2) ?
C11 N2 Zn 114.8(2) ?
O3 N3 O4 124.4(4) ?
O3 N3 C18 117.6(3) ?
O4 N3 C18 117.8(3) ?
O7 N4 O8 123.6(4) ?
O7 N4 C21 118.6(3) ?
O8 N4 C21 117.8(3) ?
N1 C1 C2 123.3(3) ?
N1 C1 H1 118.4 ?
C2 C1 H1 118.4 ?
C3 C2 C1 119.1(4) ?
C3 C2 H2 120.5 ?
C1 C2 H2 120.5 ?
C2 C3 C4 119.9(3) ?
C2 C3 H3 120.1 ?
C4 C3 H3 120.1 ?
C12 C4 C3 117.2(3) ?
C12 C4 C5 118.8(4) ?
C3 C4 C5 124.0(3) ?
C6 C5 C4 121.4(3) ?
C6 C5 H5 119.3 ?
C4 C5 H5 119.3 ?
C5 C6 C7 121.1(3) ?
C5 C6 H6 119.4 ?
C7 C6 H6 119.4 ?
C8 C7 C11 116.7(3) ?
C8 C7 C6 124.3(3) ?
C11 C7 C6 119.0(3) ?
C9 C8 C7 120.2(3) ?
C9 C8 H8 119.9 ?
C7 C8 H8 119.9 ?
C8 C9 C10 118.9(4) ?
C8 C9 H9 120.6 ?
C10 C9 H9 120.6 ?
N2 C10 C9 123.1(3) ?
N2 C10 H10 118.5 ?
C9 C10 H10 118.5 ?
N2 C11 C7 122.7(3) ?
N2 C11 C12 118.1(3) ?
C7 C11 C12 119.1(3) ?
N1 C12 C4 123.0(3) ?
N1 C12 C11 116.5(3) ?
C4 C12 C11 120.6(3) ?
C14 C13 C18 116.2(3) ?
C14 C13 C19 120.1(3) ?
C18 C13 C19 123.6(3) ?
C15 C14 C13 121.8(3) ?
C15 C14 H14 119.1 ?
C13 C14 H14 119.1 ?
C16 C15 C14 120.1(3) ?
C16 C15 H15 119.9 ?
C14 C15 H15 119.9 ?
C15 C16 C17 120.1(3) ?
C15 C16 H16 119.9 ?
C17 C16 H16 119.9 ?
C18 C17 C16 118.6(3) ?
C18 C17 H17 120.7 ?
C16 C17 H17 120.7 ?
C17 C18 C13 123.3(3) ?
C17 C18 N3 115.8(3) ?
C13 C18 N3 120.9(3) ?
O2 C19 O1 126.2(3) ?
O2 C19 C13 118.3(3) ?
O1 C19 C13 115.5(3) ?
C25 C20 C21 117.1(3) ?
C25 C20 C26 117.2(3) ?
C21 C20 C26 125.6(3) ?
C22 C21 C20 122.5(3) ?
C22 C21 N4 118.0(3) ?
C20 C21 N4 119.5(3) ?
C23 C22 C21 119.0(4) ?
C23 C22 H22 120.5 ?
C21 C22 H22 120.5 ?
C24 C23 C22 119.7(3) ?
C24 C23 H23 120.1 ?
C22 C23 H23 120.1 ?
C23 C24 C25 120.8(4) ?
C23 C24 H24 119.6 ?
C25 C24 H24 119.6 ?
C20 C25 C24 120.8(4) ?
C20 C25 H25 119.6 ?
C24 C25 H25 119.6 ?
O6 C26 O5 124.9(3) ?
O6 C26 C20 119.1(3) ?
O5 C26 C20 115.7(3) ?

loop_
_geom_bond_atom_site_label_1
_geom_bond_atom_site_label_2
_geom_bond_site_symmetry_2
_geom_bond_distance
_geom_bond_publ_flag
Zn O5 . 1.996(2) y
Zn O9 . 2.043(2) y
Zn O1 . 2.081(2) y
Zn N2 . 2.089(3) y
Zn N1 . 2.174(3) y
O1 C19 . 1.267(4) ?
O2 C19 . 1.240(4) ?
O3 N3 . 1.212(4) ?
O4 N3 . 1.222(4) ?
O5 C26 . 1.268(4) ?
O6 C26 . 1.234(4) ?
O7 N4 . 1.217(4) ?
O8 N4 . 1.222(4) ?
O9 H91 . 0.850(18) ?
O9 H92 . 0.846(18) ?
N1 C1 . 1.325(4) ?
N1 C12 . 1.365(4) ?
N2 C10 . 1.322(4) ?
N2 C11 . 1.352(4) ?
N3 C18 . 1.479(4) ?
N4 C21 . 1.467(5) ?
C1 C2 . 1.399(5) ?
C1 H1 . 0.9300 ?
C2 C3 . 1.360(6) ?
C2 H2 . 0.9300 ?
C3 C4 . 1.405(6) ?
C3 H3 . 0.9300 ?
C4 C12 . 1.402(5) ?
C4 C5 . 1.427(5) ?
C5 C6 . 1.354(6) ?
C5 H5 . 0.9300 ?
C6 C7 . 1.435(5) ?
C6 H6 . 0.9300 ?
C7 C8 . 1.408(5) ?
C7 C11 . 1.412(4) ?
C8 C9 . 1.363(6) ?
C8 H8 . 0.9300 ?
C9 C10 . 1.396(5) ?
C9 H9 . 0.9300 ?
C10 H10 . 0.9300 ?
C11 C12 . 1.439(5) ?
C13 C14 . 1.388(5) ?
C13 C18 . 1.399(4) ?
C13 C19 . 1.516(4) ?
C14 C15 . 1.386(5) ?
C14 H14 . 0.9300 ?
C15 C16 . 1.378(5) ?
C15 H15 . 0.9300 ?
C16 C17 . 1.385(5) ?
C16 H16 . 0.9300 ?
C17 C18 . 1.379(5) ?
C17 H17 . 0.9300 ?
C20 C25 . 1.385(5) ?
C20 C21 . 1.391(5) ?
C20 C26 . 1.512(4) ?
C21 C22 . 1.386(5) ?
C22 C23 . 1.376(6) ?
C22 H22 . 0.9300 ?
C23 C24 . 1.373(6) ?
C23 H23 . 0.9300 ?
C24 C25 . 1.390(5) ?
C24 H24 . 0.9300 ?
C25 H25 . 0.9300 ?

loop_
_geom_hbond_atom_site_label_D
_geom_hbond_atom_site_label_H
_geom_hbond_atom_site_label_A
_geom_hbond_site_symmetry_A
_geom_hbond_distance_DH
_geom_hbond_distance_HA
_geom_hbond_distance_DA
_geom_hbond_angle_DHA
O9 H91 O2 . 0.85(2) 1.85(3) 2.678(3) 163(4)
O9 H92 O6 2_666 0.85(2) 1.83(4) 2.671(3) 174(4)
